data_4134009
loop_
_publ_author_name
'Wang, Gang-Wei'
'Boyd, Olivia'
'Young, Tom A.'
'Bertrand, Sophie M.'
'Bower, John F.'

_publ_section_title
;
 Rhodacyclopentanones as Linchpins for the Atom Economical Assembly of
 Diverse Polyheterocycles.
;
_journal_issue 4
_journal_name_full 'Journal of the American Chemical Society'
_journal_page_first 1740
_journal_page_last 1745
_journal_paper_doi 10.1021/jacs.9b12421
_journal_volume 142
_journal_year 2020
_chemical_formula_moiety 'C24 H19 F3 N2 O2'
_chemical_formula_sum 'C24 H19 F3 N2 O2'
_chemical_formula_weight 424.41
_space_group_crystal_system monoclinic
_space_group_IT_number 14
_space_group_name_Hall '-P 2ybc'
_space_group_name_H-M_alt 'P 1 21/c 1'
_atom_sites_solution_hydrogens geom
_atom_sites_solution_primary dual
_audit_creation_date 2018-09-06
_audit_creation_method
;
Olex2 1.2
(compiled 2018.05.29 svn.r3508 for OlexSys, GUI svn.r5506)
;
_cell_angle_alpha 90
_cell_angle_beta 98.314(4)
_cell_angle_gamma 90
_cell_formula_units_Z 4
_cell_length_a 12.5418(7)
_cell_length_b 14.2968(8)
_cell_length_c 10.9243(6)
_cell_measurement_reflns_used 2409
_cell_measurement_temperature 100(2)
_cell_measurement_theta_max 26.959
_cell_measurement_theta_min 2.362
_cell_volume 1938.22(19)
_computing_cell_refinement 'SAINT V8.38A (Bruker, 2016)'
_computing_data_collection 'Bruker Apex suite'
_computing_data_reduction 'SAINT V8.38A (Bruker, 2016)'
_computing_molecular_graphics 'Olex2 (Dolomanov et al., 2009)'
_computing_publication_material 'Olex2 (Dolomanov et al., 2009)'
_computing_structure_refinement 'ShelXL (Sheldrick, 2015)'
_computing_structure_solution 'ShelXT (Sheldrick, 2015)'
_diffrn_ambient_temperature 100(2)
_diffrn_detector 'Bruker area detector'
_diffrn_detector_type 'CCD area detector'
_diffrn_measured_fraction_theta_full 1.000
_diffrn_measured_fraction_theta_max 1.000
_diffrn_measurement_device 'Bruker Apex II kappa CCD area detector'
_diffrn_measurement_device_type 'Bruker APEX-II CCD'
_diffrn_measurement_method '\f and \w scans'
_diffrn_radiation_monochromator graphite
_diffrn_radiation_type MoK\a
_diffrn_radiation_wavelength 0.71073
_diffrn_reflns_av_R_equivalents 0.0486
_diffrn_reflns_av_unetI/netI 0.0452
_diffrn_reflns_Laue_measured_fraction_full 1.000
_diffrn_reflns_Laue_measured_fraction_max 1.000
_diffrn_reflns_limit_h_max 15
_diffrn_reflns_limit_h_min -15
_diffrn_reflns_limit_k_max 17
_diffrn_reflns_limit_k_min -17
_diffrn_reflns_limit_l_max 13
_diffrn_reflns_limit_l_min -12
_diffrn_reflns_number 14556
_diffrn_reflns_point_group_measured_fraction_full 1.000
_diffrn_reflns_point_group_measured_fraction_max 1.000
_diffrn_reflns_theta_full 25.242
_diffrn_reflns_theta_max 25.680
_diffrn_reflns_theta_min 2.173
_diffrn_source 'fine-focus sealed tube'
_diffrn_standards_number 0
_exptl_absorpt_coefficient_mu 0.113
_exptl_absorpt_correction_T_max 0.7456
_exptl_absorpt_correction_T_min 0.6685
_exptl_absorpt_correction_type multi-scan
_exptl_absorpt_process_details
'SADABS-2016/2 (Bruker,2016/2) was used for absorption correction. wR2(int) was 0.0620 before and 0.0497 after correction. The Ratio of minimum to maximum transmission is 0.8966. The \l/2 correction factor is Not present.'
_exptl_crystal_colour colourless
_exptl_crystal_colour_primary colourless
_exptl_crystal_density_diffrn 1.454
_exptl_crystal_description plate
_exptl_crystal_F_000 880
_exptl_crystal_size_max 0.493
_exptl_crystal_size_mid 0.314
_exptl_crystal_size_min 0.174
_refine_diff_density_max 0.505
_refine_diff_density_min -0.464
_refine_diff_density_rms 0.050
_refine_ls_extinction_method none
_refine_ls_goodness_of_fit_ref 1.024
_refine_ls_hydrogen_treatment constr
_refine_ls_matrix_type full
_refine_ls_number_parameters 280
_refine_ls_number_reflns 3682
_refine_ls_number_restraints 0
_refine_ls_restrained_S_all 1.024
_refine_ls_R_factor_all 0.0694
_refine_ls_R_factor_gt 0.0427
_refine_ls_shift/su_max 0.000
_refine_ls_shift/su_mean 0.000
_refine_ls_structure_factor_coef Fsqd
_refine_ls_weighting_details 'w=1/[\s^2^(Fo^2^)+(0.0420P)^2^+0.8315P] where P=(Fo^2^+2Fc^2^)/3'
_refine_ls_weighting_scheme calc
_refine_ls_wR_factor_gt 0.0926
_refine_ls_wR_factor_ref 0.1041
_reflns_Friedel_coverage 0.000
_reflns_number_gt 2655
_reflns_number_total 3682
_reflns_threshold_expression 'I > 2\s(I)'
_cod_data_source_file ja9b12421_si_006.cif
_cod_data_source_block testm1
_cod_depositor_comments 'Adding full bibliography for 4134008--4134014.cif.'
_cod_database_code 4134009
_shelx_shelxl_version_number 2017/1
_shelx_space_group_comment
;
The symmetry employed for this shelxl refinement is uniquely defined
by the following loop, which should always be used as a source of
symmetry information in preference to the above space-group names.
They are only intended as comments.
;
_olex2_refinement_description
;
1. Fixed Uiso
 At 1.2 times of:
  All C(H) groups, All C(H,H) groups
2.a Ternary CH refined with riding coordinates:
 C12(H12)
2.b Secondary CH2 refined with riding coordinates:
 C10(H10A,H10B), C11(H11A,H11B), C15(H15A,H15B), C16(H16A,H16B)
2.c Aromatic/amide H refined with riding coordinates:
 C2(H2), C3(H3), C4(H4), C5(H5), C7(H7), C17(H17), C19(H19), C20(H20),
 C22(H22), C23(H23)
;
_olex2_submission_special_instructions 'No special instructions were received'

loop_
_space_group_symop_operation_xyz
'x, y, z'
'-x, y+1/2, -z+1/2'
'-x, -y, -z'
'x, -y-1/2, z-1/2'

loop_
_atom_site_label
_atom_site_type_symbol
_atom_site_fract_x
_atom_site_fract_y
_atom_site_fract_z
_atom_site_U_iso_or_equiv
_atom_site_adp_type
_atom_site_occupancy
_atom_site_site_symmetry_order
_atom_site_calc_flag
_atom_site_refinement_flags_posn
F1 F 0.52895(11) 0.85790(9) 0.57031(11) 0.0339(3) Uani 1 1 d .
F2 F 0.49133(13) 0.86908(10) 0.37422(12) 0.0447(4) Uani 1 1 d .
F3 F 0.63003(11) 0.79085(10) 0.45815(17) 0.0562(5) Uani 1 1 d .
O1 O -0.12491(12) 0.25363(10) 0.33955(13) 0.0261(4) Uani 1 1 d .
O2 O 0.16870(12) 0.14491(10) 0.73163(12) 0.0254(4) Uani 1 1 d .
N1 N 0.10769(13) 0.14357(11) 0.52332(14) 0.0164(4) Uani 1 1 d .
N2 N 0.18352(13) 0.27888(11) 0.62717(13) 0.0160(4) Uani 1 1 d .
C1 C 0.14640(16) 0.05542(13) 0.49683(17) 0.0161(4) Uani 1 1 d .
C2 C 0.23482(16) 0.00589(14) 0.55644(18) 0.0193(4) Uani 1 1 d .
H2 H 0.278084 0.029951 0.628081 0.023 Uiso 1 1 calc R
C3 C 0.25665(17) -0.07921(15) 0.50708(18) 0.0220(5) Uani 1 1 d .
H3 H 0.315922 -0.114911 0.545985 0.026 Uiso 1 1 calc R
C4 C 0.19319(17) -0.11488(15) 0.40002(19) 0.0231(5) Uani 1 1 d .
H4 H 0.210585 -0.173905 0.368201 0.028 Uiso 1 1 calc R
C5 C 0.10695(17) -0.06570(14) 0.34131(18) 0.0205(5) Uani 1 1 d .
H5 H 0.064670 -0.089995 0.269139 0.025 Uiso 1 1 calc R
C6 C 0.08222(16) 0.02115(14) 0.38968(17) 0.0171(4) Uani 1 1 d .
C7 C 0.00222(16) 0.08986(14) 0.35308(17) 0.0174(4) Uani 1 1 d .
H7 H -0.053088 0.085377 0.284069 0.021 Uiso 1 1 calc R
C8 C 0.01782(16) 0.16349(14) 0.43338(16) 0.0169(4) Uani 1 1 d .
C9 C -0.05460(16) 0.24486(14) 0.42901(18) 0.0192(4) Uani 1 1 d .
C10 C -0.04159(16) 0.31617(15) 0.53099(18) 0.0209(5) Uani 1 1 d .
H10A H -0.025750 0.283724 0.611628 0.025 Uiso 1 1 calc R
H10B H -0.110152 0.350700 0.529856 0.025 Uiso 1 1 calc R
C11 C 0.04894(16) 0.38587(14) 0.51849(19) 0.0209(5) Uani 1 1 d .
H11A H 0.052479 0.431915 0.586646 0.025 Uiso 1 1 calc R
H11B H 0.030493 0.420390 0.439714 0.025 Uiso 1 1 calc R
C12 C 0.16075(15) 0.34167(14) 0.52100(16) 0.0167(4) Uani 1 1 d .
H12 H 0.166180 0.307940 0.441947 0.020 Uiso 1 1 calc R
C13 C 0.15292(16) 0.19020(14) 0.63562(17) 0.0173(4) Uani 1 1 d .
C14 C 0.24764(16) 0.41610(14) 0.54648(17) 0.0176(4) Uani 1 1 d .
C15 C 0.30236(17) 0.40619(14) 0.67899(17) 0.0218(5) Uani 1 1 d .
H15A H 0.295505 0.464756 0.725575 0.026 Uiso 1 1 calc R
H15B H 0.379843 0.391809 0.681292 0.026 Uiso 1 1 calc R
C16 C 0.24479(16) 0.32553(14) 0.73482(17) 0.0197(4) Uani 1 1 d .
H16A H 0.297427 0.282113 0.781077 0.024 Uiso 1 1 calc R
H16B H 0.196053 0.349438 0.791295 0.024 Uiso 1 1 calc R
C17 C 0.26288(16) 0.47868(14) 0.46048(18) 0.0203(5) Uani 1 1 d .
H17 H 0.220252 0.468988 0.382300 0.024 Uiso 1 1 calc R
C18 C 0.33479(16) 0.56038(14) 0.46638(17) 0.0192(4) Uani 1 1 d .
C19 C 0.32189(17) 0.62112(15) 0.36475(18) 0.0216(5) Uani 1 1 d .
H19 H 0.269570 0.606684 0.295463 0.026 Uiso 1 1 calc R
C20 C 0.38288(17) 0.70140(15) 0.36211(18) 0.0227(5) Uani 1 1 d .
H20 H 0.372255 0.741373 0.291939 0.027 Uiso 1 1 calc R
C21 C 0.45987(17) 0.72329(14) 0.46275(18) 0.0220(5) Uani 1 1 d .
C22 C 0.47572(18) 0.66257(16) 0.56341(19) 0.0284(5) Uani 1 1 d .
H22 H 0.529261 0.676486 0.631726 0.034 Uiso 1 1 calc R
C23 C 0.41457(18) 0.58237(16) 0.56516(19) 0.0271(5) Uani 1 1 d .
H23 H 0.426915 0.541614 0.634445 0.032 Uiso 1 1 calc R
C24 C 0.52630(17) 0.80938(16) 0.4650(2) 0.0260(5) Uani 1 1 d .

loop_
_atom_site_aniso_label
_atom_site_aniso_U_11
_atom_site_aniso_U_22
_atom_site_aniso_U_33
_atom_site_aniso_U_23
_atom_site_aniso_U_13
_atom_site_aniso_U_12
F1 0.0389(8) 0.0272(8) 0.0342(7) -0.0078(6) 0.0011(6) -0.0073(6)
F2 0.0670(10) 0.0321(8) 0.0317(7) 0.0084(6) -0.0040(7) -0.0216(7)
F3 0.0319(8) 0.0316(9) 0.1126(14) -0.0137(9) 0.0359(9) -0.0072(7)
O1 0.0283(8) 0.0223(8) 0.0251(8) 0.0035(6) -0.0051(7) 0.0025(7)
O2 0.0419(9) 0.0189(8) 0.0146(7) 0.0035(6) 0.0021(6) 0.0018(7)
N1 0.0211(9) 0.0138(9) 0.0143(8) 0.0001(7) 0.0024(7) 0.0017(7)
N2 0.0201(9) 0.0154(9) 0.0121(8) 0.0002(7) 0.0008(7) 0.0025(7)
C1 0.0210(10) 0.0123(10) 0.0166(9) 0.0026(8) 0.0079(8) -0.0008(8)
C2 0.0202(10) 0.0186(11) 0.0190(10) 0.0015(8) 0.0032(8) -0.0009(9)
C3 0.0208(11) 0.0187(12) 0.0273(11) 0.0034(9) 0.0059(9) 0.0034(9)
C4 0.0286(12) 0.0161(11) 0.0263(11) -0.0021(9) 0.0101(9) 0.0013(9)
C5 0.0271(12) 0.0172(11) 0.0181(10) -0.0028(8) 0.0063(9) -0.0038(9)
C6 0.0222(11) 0.0159(11) 0.0144(9) 0.0012(8) 0.0069(8) -0.0033(8)
C7 0.0206(10) 0.0180(11) 0.0134(9) 0.0031(8) 0.0020(8) -0.0012(8)
C8 0.0202(10) 0.0174(11) 0.0129(9) 0.0033(8) 0.0019(8) -0.0005(8)
C9 0.0218(11) 0.0168(11) 0.0197(10) 0.0044(8) 0.0050(9) -0.0021(8)
C10 0.0209(11) 0.0192(11) 0.0227(11) -0.0005(9) 0.0031(9) 0.0052(9)
C11 0.0260(11) 0.0151(11) 0.0206(10) -0.0018(8) -0.0003(9) 0.0034(9)
C12 0.0223(11) 0.0151(11) 0.0124(9) 0.0015(8) 0.0015(8) 0.0004(8)
C13 0.0218(11) 0.0150(11) 0.0156(10) -0.0010(8) 0.0043(8) 0.0027(8)
C14 0.0210(11) 0.0137(10) 0.0177(10) -0.0032(8) 0.0020(8) 0.0023(8)
C15 0.0279(12) 0.0194(11) 0.0166(10) -0.0027(8) -0.0014(9) 0.0000(9)
C16 0.0242(11) 0.0198(11) 0.0143(10) -0.0027(8) 0.0007(8) 0.0016(9)
C17 0.0242(11) 0.0194(11) 0.0164(10) -0.0038(8) -0.0006(8) -0.0002(9)
C18 0.0239(11) 0.0152(11) 0.0190(10) -0.0027(8) 0.0046(9) 0.0003(8)
C19 0.0218(11) 0.0229(12) 0.0199(10) -0.0011(9) 0.0020(9) -0.0007(9)
C20 0.0266(11) 0.0214(12) 0.0210(11) 0.0024(9) 0.0064(9) -0.0004(9)
C21 0.0231(11) 0.0200(12) 0.0244(11) -0.0042(9) 0.0084(9) -0.0003(9)
C22 0.0320(13) 0.0285(13) 0.0230(11) -0.0015(9) -0.0025(9) -0.0051(10)
C23 0.0311(13) 0.0249(13) 0.0230(11) 0.0049(9) -0.0034(9) -0.0057(10)
C24 0.0255(12) 0.0263(13) 0.0271(12) -0.0016(10) 0.0064(9) 0.0005(9)

loop_
_atom_type_symbol
_atom_type_description
_atom_type_scat_dispersion_real
_atom_type_scat_dispersion_imag
_atom_type_scat_source
C C 0.0033 0.0016 'International Tables Vol C Tables 4.2.6.8 and 6.1.1.4'
H H 0.0000 0.0000 'International Tables Vol C Tables 4.2.6.8 and 6.1.1.4'
F F 0.0171 0.0103 'International Tables Vol C Tables 4.2.6.8 and 6.1.1.4'
N N 0.0061 0.0033 'International Tables Vol C Tables 4.2.6.8 and 6.1.1.4'
O O 0.0106 0.0060 'International Tables Vol C Tables 4.2.6.8 and 6.1.1.4'

loop_
_geom_angle_atom_site_label_1
_geom_angle_atom_site_label_2
_geom_angle_atom_site_label_3
_geom_angle
C1 N1 C8 107.71(16)
C1 N1 C13 119.28(16)
C8 N1 C13 132.53(16)
C12 N2 C16 112.09(16)
C13 N2 C12 127.91(16)
C13 N2 C16 119.97(16)
N1 C1 C6 108.19(17)
C2 C1 N1 129.67(18)
C2 C1 C6 122.09(18)
C1 C2 H2 121.4
C3 C2 C1 117.14(19)
C3 C2 H2 121.4
C2 C3 H3 119.2
C2 C3 C4 121.6(2)
C4 C3 H3 119.2
C3 C4 H4 119.5
C5 C4 C3 121.01(19)
C5 C4 H4 119.5
C4 C5 H5 120.6
C4 C5 C6 118.76(19)
C6 C5 H5 120.6
C1 C6 C7 106.79(17)
C5 C6 C1 119.36(19)
C5 C6 C7 133.85(19)
C6 C7 H7 125.6
C8 C7 C6 108.82(18)
C8 C7 H7 125.6
N1 C8 C9 127.45(17)
C7 C8 N1 108.48(17)
C7 C8 C9 123.89(18)
O1 C9 C8 118.46(18)
O1 C9 C10 120.74(18)
C8 C9 C10 120.80(18)
C9 C10 H10A 109.2
C9 C10 H10B 109.2
C9 C10 C11 112.21(16)
H10A C10 H10B 107.9
C11 C10 H10A 109.2
C11 C10 H10B 109.2
C10 C11 H11A 108.6
C10 C11 H11B 108.6
C10 C11 C12 114.69(17)
H11A C11 H11B 107.6
C12 C11 H11A 108.6
C12 C11 H11B 108.6
N2 C12 C11 109.89(15)
N2 C12 H12 111.1
N2 C12 C14 103.42(15)
C11 C12 H12 111.1
C14 C12 C11 110.13(16)
C14 C12 H12 111.1
O2 C13 N1 118.71(18)
O2 C13 N2 123.40(18)
N2 C13 N1 117.65(16)
C15 C14 C12 108.85(16)
C17 C14 C12 120.92(17)
C17 C14 C15 130.18(19)
C14 C15 H15A 110.5
C14 C15 H15B 110.5
C14 C15 C16 106.01(16)
H15A C15 H15B 108.7
C16 C15 H15A 110.5
C16 C15 H15B 110.5
N2 C16 C15 104.19(15)
N2 C16 H16A 110.9
N2 C16 H16B 110.9
C15 C16 H16A 110.9
C15 C16 H16B 110.9
H16A C16 H16B 108.9
C14 C17 H17 114.6
C14 C17 C18 130.73(19)
C18 C17 H17 114.6
C19 C18 C17 117.24(18)
C23 C18 C17 125.33(18)
C23 C18 C19 117.43(19)
C18 C19 H19 119.0
C20 C19 C18 122.1(2)
C20 C19 H19 119.0
C19 C20 H20 120.2
C19 C20 C21 119.59(19)
C21 C20 H20 120.2
C20 C21 C22 119.2(2)
C20 C21 C24 121.58(19)
C22 C21 C24 119.22(19)
C21 C22 H22 119.6
C23 C22 C21 120.8(2)
C23 C22 H22 119.6
C18 C23 H23 119.6
C22 C23 C18 120.9(2)
C22 C23 H23 119.6
F1 C24 F3 104.26(18)
F1 C24 C21 112.79(17)
F2 C24 F1 105.77(18)
F2 C24 F3 107.63(18)
F2 C24 C21 113.27(18)
F3 C24 C21 112.47(18)

loop_
_geom_bond_atom_site_label_1
_geom_bond_atom_site_label_2
_geom_bond_distance
F1 C24 1.340(2)
F2 C24 1.333(3)
F3 C24 1.340(2)
O1 C9 1.224(2)
O2 C13 1.224(2)
N1 C1 1.396(2)
N1 C8 1.413(2)
N1 C13 1.439(2)
N2 C12 1.462(2)
N2 C13 1.332(3)
N2 C16 1.469(2)
C1 C2 1.395(3)
C1 C6 1.409(3)
C2 H2 0.9500
C2 C3 1.374(3)
C3 H3 0.9500
C3 C4 1.411(3)
C4 H4 0.9500
C4 C5 1.369(3)
C5 H5 0.9500
C5 C6 1.402(3)
C6 C7 1.420(3)
C7 H7 0.9500
C7 C8 1.366(3)
C8 C9 1.472(3)
C9 C10 1.502(3)
C10 H10A 0.9900
C10 H10B 0.9900
C10 C11 1.531(3)
C11 H11A 0.9900
C11 H11B 0.9900
C11 C12 1.535(3)
C12 H12 1.0000
C12 C14 1.520(3)
C14 C15 1.516(3)
C14 C17 1.331(3)
C15 H15A 0.9900
C15 H15B 0.9900
C15 C16 1.533(3)
C16 H16A 0.9900
C16 H16B 0.9900
C17 H17 0.9500
C17 C18 1.471(3)
C18 C19 1.400(3)
C18 C23 1.397(3)
C19 H19 0.9500
C19 C20 1.382(3)
C20 H20 0.9500
C20 C21 1.390(3)
C21 C22 1.393(3)
C21 C24 1.485(3)
C22 H22 0.9500
C22 C23 1.381(3)
C23 H23 0.9500
